data_7160739
loop_
_publ_author_name
'Xu, Zhongwei'
'Lei, Yu'
'Chang, Meng'
'Qiang, Ruihua'
'Hu, Qiong'
'Hu, Yimin'

_publ_section_title
;
 Formation of complex cyclic compounds <i>via</i> a dehydrogenative
 Diels-Alder reaction.
;
_journal_issue 41
_journal_name_full 'Organic &amp; biomolecular chemistry'
_journal_page_first 9330
_journal_page_last 9335
_journal_paper_doi 10.1039/d5ob01117e
_journal_volume 23
_journal_year 2025
_chemical_formula_moiety 'C51 H48 O4'
_chemical_formula_sum 'C51 H48 O4'
_chemical_formula_weight 724.89
_space_group_crystal_system triclinic
_space_group_IT_number 2
_space_group_name_Hall '-P 1'
_space_group_name_H-M_alt 'P -1'
_atom_sites_solution_hydrogens geom
_atom_sites_solution_primary dual
_atom_sites_solution_secondary difmap
_audit_creation_date 2024-12-02
_audit_creation_method
;
Olex2 1.5
(compiled 2022.04.07 svn.rca3783a0 for OlexSys, GUI svn.r6498)
;
_audit_update_record
;
2025-06-26 deposited with the CCDC.	2025-09-15 downloaded from the CCDC.
;
_cell_angle_alpha 94.418(4)
_cell_angle_beta 98.514(4)
_cell_angle_gamma 109.861(4)
_cell_formula_units_Z 2
_cell_length_a 9.5564(15)
_cell_length_b 11.9079(18)
_cell_length_c 20.159(3)
_cell_measurement_reflns_used 9777
_cell_measurement_temperature 298(2)
_cell_measurement_theta_max 27.351
_cell_measurement_theta_min 2.666
_cell_volume 2113.7(6)
_computing_cell_refinement 'SAINT V8.40B (Bruker, 2016)'
_computing_data_collection 'Bruker D8 Venture diffractometer'
_computing_data_reduction 'SAINT V8.40B (Bruker, 2016)'
_computing_molecular_graphics 'Olex2 1.5 (Dolomanov et al., 2009)'
_computing_publication_material 'Olex2 1.5 (Dolomanov et al., 2009)'
_computing_structure_refinement 'SHELXL 2019/3 (Sheldrick, 2015)'
_computing_structure_solution 'SHELXT 2018/2 (Sheldrick, 2018)'
_diffrn_ambient_temperature 298(2)
_diffrn_detector 'Bruker PHOTON-II area detector'
_diffrn_detector_area_resol_mean 7.4
_diffrn_detector_type 'CMOS-PHOTONII area detector'
_diffrn_measured_fraction_theta_full 0.991
_diffrn_measured_fraction_theta_max 0.988
_diffrn_measurement_device 'three-circle diffractometer'
_diffrn_measurement_device_type 'Bruker SMART APEX2 area detector'
_diffrn_measurement_method 'phi and omega scans'
_diffrn_radiation_monochromator graphite
_diffrn_radiation_probe x-ray
_diffrn_radiation_type MoK\a
_diffrn_radiation_wavelength 0.71073
_diffrn_reflns_av_R_equivalents 0.0712
_diffrn_reflns_av_unetI/netI 0.0451
_diffrn_reflns_Laue_measured_fraction_full 0.991
_diffrn_reflns_Laue_measured_fraction_max 0.988
_diffrn_reflns_limit_h_max 12
_diffrn_reflns_limit_h_min -12
_diffrn_reflns_limit_k_max 15
_diffrn_reflns_limit_k_min -15
_diffrn_reflns_limit_l_max 26
_diffrn_reflns_limit_l_min -21
_diffrn_reflns_number 72621
_diffrn_reflns_point_group_measured_fraction_full 0.991
_diffrn_reflns_point_group_measured_fraction_max 0.988
_diffrn_reflns_theta_full 25.242
_diffrn_reflns_theta_max 28.213
_diffrn_reflns_theta_min 2.524
_diffrn_source 'sealed X-ray tube'
_diffrn_source_current 30.0
_diffrn_source_power 1.5
_diffrn_source_target Mo
_diffrn_source_voltage 50.0
_diffrn_standards_number 0
_exptl_absorpt_coefficient_mu 0.071
_exptl_absorpt_correction_T_max 0.7457
_exptl_absorpt_correction_T_min 0.5426
_exptl_absorpt_correction_type multi-scan
_exptl_absorpt_process_details
;
SADABS-2016/2 (Bruker,2016/2) was used for absorption correction.
wR2(int) was 0.1253 before and 0.0857 after correction.
The Ratio of minimum to maximum transmission is 0.7276.
The \l/2 correction factor is Not present.
;
_exptl_crystal_colour 'clear light colourless'
_exptl_crystal_colour_lustre clear
_exptl_crystal_colour_modifier light
_exptl_crystal_colour_primary colourless
_exptl_crystal_density_diffrn 1.139
_exptl_crystal_density_method 'not measured'
_exptl_crystal_description block
_exptl_crystal_F_000 772
_exptl_crystal_size_max 0.25
_exptl_crystal_size_mid 0.23
_exptl_crystal_size_min 0.2
_refine_diff_density_max 0.216
_refine_diff_density_min -0.192
_refine_diff_density_rms 0.032
_refine_ls_extinction_method none
_refine_ls_goodness_of_fit_ref 1.010
_refine_ls_hydrogen_treatment constr
_refine_ls_matrix_type full
_refine_ls_number_parameters 698
_refine_ls_number_reflns 10284
_refine_ls_number_restraints 643
_refine_ls_restrained_S_all 1.034
_refine_ls_R_factor_all 0.0949
_refine_ls_R_factor_gt 0.0600
_refine_ls_shift/su_max 0.001
_refine_ls_shift/su_mean 0.000
_refine_ls_structure_factor_coef Fsqd
_refine_ls_weighting_details 'w=1/[\s^2^(Fo^2^)+(0.0728P)^2^+0.5206P] where P=(Fo^2^+2Fc^2^)/3'
_refine_ls_weighting_scheme calc
_refine_ls_wR_factor_gt 0.1449
_refine_ls_wR_factor_ref 0.1678
_reflns_Friedel_coverage 0.000
_reflns_number_gt 6908
_reflns_number_total 10284
_reflns_threshold_expression 'I > 2\s(I)'
_cod_data_source_file d5ob01117e2.cif
_cod_data_source_block 20241202a
_cod_depositor_comments
;
The following automatic conversions were performed:

data item '_diffrn_radiation_probe' value 'X-ray' was changed to
'x-ray' in accordance with the
/home/data/users/saulius/crontab/automatic-downloads/rss-feeds/RSC/lib/dictionaries/cif_core.dic
dictionary named 'cif_core.dic' version 2.4.2 last updated on
2011-04-26.

Automatic conversion script
Id: cif_fix_values 8170 2020-07-09 18:12:32Z antanas 

 Adding full bibliography for 7160738--7160742.cif.
;
_cod_original_cell_volume 2113.7(5)
_cod_database_code 7160739
_shelx_shelxl_version_number 2019/3
_shelx_space_group_comment
;
The symmetry employed for this shelxl refinement is uniquely defined
by the following loop, which should always be used as a source of
symmetry information in preference to the above space-group names.
They are only intended as comments.
;
_shelx_estimated_absorpt_t_max 0.986
_shelx_estimated_absorpt_t_min 0.983
_olex2_refinement_description
;
1. Fixed Uiso
 At 1.2 times of:
  All C(H) groups, All C(H,H) groups
 At 1.5 times of:
  All C(H,H,H) groups
2. Restrained planarity
 C48A, C46A, C45A, C49A, C47A, C44, C50A
 with sigma of 0.01
3. Uiso/Uaniso restraints and constraints
C44 \\sim C45 \\sim C46 \\sim C47 \\sim C48 \\sim C49 \\sim C50 \\sim C51 \\sim
C45A \\sim C46A \\sim C47A \\sim C48A \\sim C49A \\sim C50A \\sim C51A: within
2A with sigma of 0.01 and sigma for terminal atoms of 0.02 within 2A
O2 \\sim C11 \\sim C12 \\sim C11A \\sim C12A: within 2A with sigma of 0.01 and
sigma for terminal atoms of 0.02 within 2A
C37 \\sim C40 \\sim C41 \\sim C40A \\sim C41A: within 2A with sigma of 0.01 and
sigma for terminal atoms of 0.02 within 2A
C27 \\sim C28 \\sim C29 \\sim C30 \\sim C31 \\sim C32 \\sim C33 \\sim C28A
\\sim C29A \\sim C30A \\sim C31A \\sim C32A \\sim C33A: within 2A with sigma of
0.01 and sigma for terminal atoms of 0.02 within 2A
C13 \\sim C14 \\sim C15 \\sim O3 \\sim O4 \\sim C14A \\sim C15A \\sim O3A \\sim
O4A: within 2A with sigma of 0.01 and sigma for terminal atoms of 0.02 within 2A
4. Same fragment restrains
{C13, C14A, C15A, O3A, O4A} sigma for 1-2: 0.01, 1-3: 0.01
as in
{C13, C14, C15, O3, O4}
{C27, C28A, C29A, C30A, C31A, C32A, C33A} sigma for 1-2: 0.01, 1-3: 0.01
as in
{C27, C28, C29, C30, C31, C32, C33}
{C37, C40A, C41A} sigma for 1-2: 0.01, 1-3: 0.01
as in
{C37, C40, C41}
{C44, C45A, C46A, C47A, C48A, C49A, C50A, C51A} sigma for 1-2: 0.01, 1-3: 0.01
as in
{C44, C45, C46, C47, C48, C49, C50, C51}
{O2, C11A, C12A} sigma for 1-2: 0.01, 1-3: 0.01
as in
{O2, C11, C12}
5. Others
 Sof(C45A)=Sof(H45A)=Sof(C46A)=Sof(H46A)=Sof(C47A)=Sof(C48A)=Sof(H48A)=
 Sof(C49A)=Sof(H49A)=Sof(C50A)=Sof(H50C)=Sof(H50D)=Sof(C51A)=Sof(H51D)=
 Sof(H51E)=Sof(H51F)=1-FVAR(1)
 Sof(C45)=Sof(H45)=Sof(C46)=Sof(H46)=Sof(C47)=Sof(C48)=Sof(H48)=Sof(C49)=
 Sof(H49)=Sof(C50)=Sof(H50A)=Sof(H50B)=Sof(C51)=Sof(H51A)=Sof(H51B)=Sof(H51C)=
 FVAR(1)
 Sof(C14A)=Sof(H14C)=Sof(H14D)=Sof(C15A)=Sof(H15D)=Sof(H15E)=Sof(H15F)=
 Sof(O3A)=Sof(O4A)=1-FVAR(2)
 Sof(C14)=Sof(H14A)=Sof(H14B)=Sof(C15)=Sof(H15A)=Sof(H15B)=Sof(H15C)=Sof(O3)=
 Sof(O4)=FVAR(2)
 Sof(C40A)=Sof(H40C)=Sof(H40D)=Sof(C41A)=Sof(H41D)=Sof(H41E)=Sof(H41F)=1-FVAR(3)
 Sof(C40)=Sof(H40A)=Sof(H40B)=Sof(C41)=Sof(H41A)=Sof(H41B)=Sof(H41C)=FVAR(3)
 Sof(H27A)=Sof(C28A)=Sof(C29A)=Sof(H29A)=Sof(C30A)=Sof(H30A)=Sof(C31A)=
 Sof(H31A)=Sof(C32A)=Sof(H32A)=Sof(C33A)=Sof(H33A)=1-FVAR(4)
 Sof(H27)=Sof(C28)=Sof(C29)=Sof(H29)=Sof(C30)=Sof(H30)=Sof(C31)=Sof(H31)=
 Sof(C32)=Sof(H32)=Sof(C33)=Sof(H33)=FVAR(4)
 Sof(C11A)=Sof(H11C)=Sof(H11D)=Sof(C12A)=Sof(H12D)=Sof(H12E)=Sof(H12F)=1-FVAR(5)
 Sof(C11)=Sof(H11A)=Sof(H11B)=Sof(C12)=Sof(H12A)=Sof(H12B)=Sof(H12C)=FVAR(5)
6.a Ternary CH refined with riding coordinates:
 C2(H2), C27(H27), C27(H27A)
6.b Secondary CH2 refined with riding coordinates:
 C9(H9A,H9B), C14(H14A,H14B), C22(H22A,H22B), C40(H40A,H40B), C50(H50A,H50B),
 C11(H11A,H11B), C11A(H11C,H11D), C14A(H14C,H14D), C40A(H40C,H40D), C50A(H50C,
 H50D)
6.c Aromatic/amide H refined with riding coordinates:
 C4(H4), C17(H17), C18(H18), C20(H20), C21(H21), C23(H23), C24(H24), C25(H25),
 C26(H26), C29(H29), C30(H30), C31(H31), C32(H32), C33(H33), C35(H35), C36(H36),
  C38(H38), C39(H39), C45(H45), C46(H46), C48(H48), C49(H49), C29A(H29A),
 C30A(H30A), C31A(H31A), C32A(H32A), C33A(H33A), C45A(H45A), C46A(H46A),
 C48A(H48A), C49A(H49A)
6.d Idealised Me refined as rotating group:
 C15(H15A,H15B,H15C), C41(H41A,H41B,H41C), C51(H51A,H51B,H51C), C12(H12A,H12B,
 H12C), C12A(H12D,H12E,H12F), C15A(H15D,H15E,H15F), C41A(H41D,H41E,H41F),
 C51A(H51D,H51E,H51F)
;
_olex2_submission_special_instructions 'No special instructions were received'

loop_
_space_group_symop_operation_xyz
'x, y, z'
'-x, -y, -z'

loop_
_atom_site_label
_atom_site_type_symbol
_atom_site_fract_x
_atom_site_fract_y
_atom_site_fract_z
_atom_site_U_iso_or_equiv
_atom_site_adp_type
_atom_site_occupancy
_atom_site_site_symmetry_order
_atom_site_calc_flag
_atom_site_refinement_flags_posn
_atom_site_refinement_flags_adp
_atom_site_refinement_flags_occupancy
_atom_site_disorder_assembly
_atom_site_disorder_group
C1 C 0.57039(18) 0.70181(13) 0.89822(8) 0.0454(4) Uani 1 1 d . . . . .
C2 C 0.60734(17) 0.58337(12) 0.89596(7) 0.0411(3) Uani 1 1 d . . . . .
H2 H 0.573757 0.539213 0.933198 0.049 Uiso 1 1 calc R U . . .
C3 C 0.51454(16) 0.51391(12) 0.82845(7) 0.0387(3) Uani 1 1 d . . . . .
C4 C 0.49849(16) 0.39810(12) 0.80246(7) 0.0406(3) Uani 1 1 d . . . . .
H4 H 0.522045 0.347141 0.831283 0.049 Uiso 1 1 calc R U . . .
C5 C 0.44757(16) 0.35766(12) 0.73382(7) 0.0401(3) Uani 1 1 d . . . . .
C6 C 0.40205(16) 0.43176(13) 0.69084(7) 0.0407(3) Uani 1 1 d . . . . .
C7 C 0.41598(16) 0.54906(13) 0.71830(8) 0.0417(3) Uani 1 1 d . . . . .
C8 C 0.47511(16) 0.58962(13) 0.78664(7) 0.0408(3) Uani 1 1 d . . . . .
C9 C 0.5167(2) 0.71451(14) 0.82379(8) 0.0485(4) Uani 1 1 d . . . . .
H9A H 0.429861 0.739873 0.819609 0.058 Uiso 1 1 calc R U . . .
H9B H 0.597169 0.772322 0.806604 0.058 Uiso 1 1 calc R U . . .
C10 C 0.7069(2) 0.80823(14) 0.93563(9) 0.0545(4) Uani 1 1 d . . . . .
C13 C 0.4412(2) 0.68798(16) 0.93705(9) 0.0554(4) Uani 1 1 d D U . . .
C14 C 0.2825(4) 0.7912(4) 0.97382(19) 0.0796(10) Uani 0.779(6) 1 d D U P A 1
H14A H 0.231027 0.841014 0.953277 0.096 Uiso 0.779(6) 1 calc R U P A 1
H14B H 0.209146 0.710494 0.970928 0.096 Uiso 0.779(6) 1 calc R U P A 1
C15 C 0.3482(5) 0.8408(5) 1.0449(2) 0.1201(17) Uani 0.779(6) 1 d D U P A 1
H15A H 0.427107 0.917672 1.047245 0.180 Uiso 0.779(6) 1 calc R U P A 1
H15B H 0.389547 0.786735 1.066180 0.180 Uiso 0.779(6) 1 calc R U P A 1
H15C H 0.270954 0.850656 1.067705 0.180 Uiso 0.779(6) 1 calc R U P A 1
O3 O 0.3756(7) 0.6017(3) 0.9614(4) 0.0786(17) Uani 0.779(6) 1 d D U P A 1
O4 O 0.4038(3) 0.7880(2) 0.93782(15) 0.0657(7) Uani 0.779(6) 1 d D U P A 1
C16 C 0.76728(17) 0.59095(13) 0.89025(7) 0.0425(3) Uani 1 1 d . . . . .
C17 C 0.82405(19) 0.51126(16) 0.92102(8) 0.0534(4) Uani 1 1 d . . . . .
H17 H 0.785110 0.477756 0.957539 0.064 Uiso 1 1 calc R U . . .
C18 C 0.9380(2) 0.48075(19) 0.89819(10) 0.0623(5) Uani 1 1 d . . . . .
H18 H 0.974325 0.426981 0.919537 0.075 Uiso 1 1 calc R U . . .
C19 C 0.99838(19) 0.52920(18) 0.84407(10) 0.0586(4) Uani 1 1 d . . . . .
C20 C 0.95555(19) 0.61961(17) 0.81953(9) 0.0580(4) Uani 1 1 d . . . . .
H20 H 1.004837 0.661114 0.787475 0.070 Uiso 1 1 calc R U . . .
C21 C 0.84146(19) 0.65028(15) 0.84123(9) 0.0522(4) Uani 1 1 d . . . . .
H21 H 0.813692 0.710821 0.823133 0.063 Uiso 1 1 calc R U . . .
C22 C 1.1001(2) 0.4796(2) 0.81069(12) 0.0779(6) Uani 1 1 d . . . . .
H22A H 1.153096 0.538578 0.783854 0.093 Uiso 1 1 calc R U . . .
H22B H 1.175717 0.471801 0.846011 0.093 Uiso 1 1 calc R U . . .
C23 C 1.0279(2) 0.3621(2) 0.76649(11) 0.0738(6) Uani 1 1 d . . . . .
H23 H 1.096455 0.326379 0.756631 0.089 Uiso 1 1 calc R U . . .
C24 C 0.8844(2) 0.2968(2) 0.73785(11) 0.0714(5) Uani 1 1 d . . . . .
H24 H 0.872886 0.224373 0.712692 0.086 Uiso 1 1 calc R U . . .
C25 C 0.7426(2) 0.31729(17) 0.73847(9) 0.0555(4) Uani 1 1 d . . . . .
H25 H 0.745337 0.390671 0.759301 0.067 Uiso 1 1 calc R U . . .
C26 C 0.6095(2) 0.23421(16) 0.71016(9) 0.0555(4) Uani 1 1 d . . . . .
H26 H 0.614586 0.163554 0.689412 0.067 Uiso 1 1 calc R U . . .
C27 C 0.45160(18) 0.23603(13) 0.70625(8) 0.0467(4) Uani 1 1 d D U . . .
H27 H 0.403496 0.218614 0.658333 0.056 Uiso 0.442(13) 1 calc R U P B 1
H27A H 0.408221 0.222971 0.657872 0.056 Uiso 0.558(13) 1 calc R U P B 2
C28 C 0.3639(8) 0.1324(19) 0.7414(12) 0.0547(18) Uani 0.442(13) 1 d D U P B 1
C29 C 0.4372(10) 0.0851(9) 0.7902(6) 0.0681(18) Uani 0.442(13) 1 d D U P B 1
H29 H 0.542015 0.117954 0.803097 0.082 Uiso 0.442(13) 1 calc R U P B 1
C30 C 0.3545(14) -0.0113(7) 0.8199(4) 0.0805(19) Uani 0.442(13) 1 d D U P B 1
H30 H 0.404028 -0.045677 0.850790 0.097 Uiso 0.442(13) 1 calc R U P B 1
C31 C 0.2001(14) -0.0553(7) 0.8034(5) 0.084(2) Uani 0.442(13) 1 d D U P B 1
H31 H 0.145612 -0.119673 0.823609 0.100 Uiso 0.442(13) 1 calc R U P B 1
C32 C 0.1233(10) -0.0070(9) 0.7579(5) 0.087(2) Uani 0.442(13) 1 d D U P B 1
H32 H 0.018123 -0.037384 0.747405 0.104 Uiso 0.442(13) 1 calc R U P B 1
C33 C 0.2074(8) 0.0891(12) 0.7278(7) 0.073(2) Uani 0.442(13) 1 d D U P B 1
H33 H 0.157023 0.124623 0.697901 0.088 Uiso 0.442(13) 1 calc R U P B 1
C34 C 0.33698(17) 0.39259(14) 0.61707(8) 0.0444(3) Uani 1 1 d . . . . .
C35 C 0.1869(2) 0.3750(2) 0.59331(10) 0.0686(5) Uani 1 1 d . . . . .
H35 H 0.125184 0.380821 0.624025 0.082 Uiso 1 1 calc R U . . .
C36 C 0.1266(2) 0.3489(2) 0.52506(11) 0.0828(7) Uani 1 1 d . . . . .
H36 H 0.024923 0.337211 0.510754 0.099 Uiso 1 1 calc R U . . .
C37 C 0.2129(3) 0.3400(2) 0.47785(10) 0.0704(5) Uani 1 1 d D U . . .
C40 C 0.1467(6) 0.3240(4) 0.40248(15) 0.0989(14) Uani 0.827(6) 1 d D U P C 1
H40A H 0.222075 0.316473 0.376833 0.119 Uiso 0.827(6) 1 calc R U P C 1
H40B H 0.060328 0.249165 0.391450 0.119 Uiso 0.827(6) 1 calc R U P C 1
C41 C 0.0985(5) 0.4215(4) 0.38050(17) 0.1303(17) Uani 0.827(6) 1 d D U P C 1
H41A H 0.055898 0.403000 0.333021 0.195 Uiso 0.827(6) 1 calc R U P C 1
H41B H 0.184276 0.495489 0.388582 0.195 Uiso 0.827(6) 1 calc R U P C 1
H41C H 0.023807 0.430092 0.405456 0.195 Uiso 0.827(6) 1 calc R U P C 1
C38 C 0.3610(3) 0.3555(2) 0.50125(10) 0.0735(6) Uani 1 1 d . . . . .
H38 H 0.421799 0.348667 0.470316 0.088 Uiso 1 1 calc R U . . .
C39 C 0.4230(2) 0.38107(19) 0.56969(9) 0.0625(5) Uani 1 1 d . . . . .
H39 H 0.523965 0.390582 0.583818 0.075 Uiso 1 1 calc R U . . .
C42 C 0.37879(19) 0.62877(15) 0.67489(8) 0.0487(4) Uani 1 1 d . . . . .
C43 C 0.3511(2) 0.69542(15) 0.63809(9) 0.0533(4) Uani 1 1 d . . . . .
C44 C 0.3199(2) 0.76953(15) 0.58970(8) 0.0551(4) Uani 1 1 d D U . . .
C45 C 0.3224(10) 0.8893(7) 0.6089(5) 0.0781(16) Uani 0.568(5) 1 d D U P D 1
H45 H 0.334705 0.918426 0.654361 0.094 Uiso 0.568(5) 1 calc R U P D 1
C46 C 0.3069(8) 0.9584(6) 0.5615(4) 0.0794(16) Uani 0.568(5) 1 d D U P D 1
H46 H 0.306081 1.034596 0.575060 0.095 Uiso 0.568(5) 1 calc R U P D 1
C47 C 0.2924(6) 0.9236(5) 0.4948(3) 0.0753(13) Uani 0.568(5) 1 d D U P D 1
C48 C 0.2898(9) 0.8075(7) 0.4746(4) 0.0738(14) Uani 0.568(5) 1 d D U P D 1
H48 H 0.280392 0.780878 0.428966 0.089 Uiso 0.568(5) 1 calc R U P D 1
C49 C 0.3016(9) 0.7297(9) 0.5244(5) 0.0622(17) Uani 0.568(5) 1 d D U P D 1
H49 H 0.296535 0.651682 0.511069 0.075 Uiso 0.568(5) 1 calc R U P D 1
C50 C 0.2713(7) 1.0058(5) 0.4443(3) 0.1029(17) Uani 0.568(5) 1 d D U P D 1
H50A H 0.327473 1.088716 0.464451 0.123 Uiso 0.568(5) 1 calc R U P D 1
H50B H 0.313464 0.990052 0.405195 0.123 Uiso 0.568(5) 1 calc R U P D 1
C51 C 0.1148(8) 0.9918(7) 0.4220(4) 0.168(3) Uani 0.568(5) 1 d D U P D 1
H51A H 0.104389 1.024010 0.380081 0.252 Uiso 0.568(5) 1 calc R U P D 1
H51B H 0.082862 1.034178 0.455628 0.252 Uiso 0.568(5) 1 calc R U P D 1
H51C H 0.053102 0.907756 0.415397 0.252 Uiso 0.568(5) 1 calc R U P D 1
O1 O 0.77971(18) 0.89332(12) 0.91200(7) 0.0805(4) Uani 1 1 d . . . . .
O2 O 0.73716(17) 0.78971(11) 0.99918(6) 0.0726(4) Uani 1 1 d D U . . .
C11 C 0.8776(6) 0.8742(3) 1.0409(2) 0.0862(13) Uani 0.858(12) 1 d D U P E 1
H11A H 0.866094 0.950036 1.054490 0.103 Uiso 0.858(12) 1 calc R U P E 1
H11B H 0.960072 0.889840 1.015891 0.103 Uiso 0.858(12) 1 calc R U P E 1
C12 C 0.9085(7) 0.8159(4) 1.1010(3) 0.1132(17) Uani 0.858(12) 1 d D U P E 1
H12A H 0.917452 0.740320 1.086668 0.170 Uiso 0.858(12) 1 calc R U P E 1
H12B H 0.826759 0.802285 1.125579 0.170 Uiso 0.858(12) 1 calc R U P E 1
H12C H 1.001207 0.867496 1.129803 0.170 Uiso 0.858(12) 1 calc R U P E 1
C11A C 0.845(2) 0.867(3) 1.0577(13) 0.087(4) Uani 0.142(12) 1 d D U P E 2
H11C H 0.796282 0.868259 1.096523 0.105 Uiso 0.142(12) 1 calc R U P E 2
H11D H 0.888829 0.948691 1.047805 0.105 Uiso 0.142(12) 1 calc R U P E 2
C12A C 0.963(3) 0.812(2) 1.0708(18) 0.116(6) Uani 0.142(12) 1 d D U P E 2
H12D H 1.036568 0.856137 1.110141 0.173 Uiso 0.142(12) 1 calc R U P E 2
H12E H 1.012103 0.813632 1.032370 0.173 Uiso 0.142(12) 1 calc R U P E 2
H12F H 0.916623 0.729605 1.078170 0.173 Uiso 0.142(12) 1 calc R U P E 2
C14A C 0.3215(17) 0.7857(11) 1.0023(7) 0.080(3) Uani 0.221(6) 1 d D U P A 2
H14C H 0.229105 0.720601 0.980569 0.096 Uiso 0.221(6) 1 calc R U P A 2
H14D H 0.350455 0.770239 1.047922 0.096 Uiso 0.221(6) 1 calc R U P A 2
C15A C 0.2990(16) 0.8998(10) 1.0039(8) 0.098(4) Uani 0.221(6) 1 d D U P A 2
H15D H 0.277056 0.916458 0.958502 0.147 Uiso 0.221(6) 1 calc R U P A 2
H15E H 0.389152 0.962663 1.028168 0.147 Uiso 0.221(6) 1 calc R U P A 2
H15F H 0.215801 0.896215 1.026250 0.147 Uiso 0.221(6) 1 calc R U P A 2
O3A O 0.3699(18) 0.5933(8) 0.9522(10) 0.050(3) Uani 0.221(6) 1 d D U P A 2
O4A O 0.4445(12) 0.7946(7) 0.9632(5) 0.074(2) Uani 0.221(6) 1 d D U P A 2
C28A C 0.3439(7) 0.1353(15) 0.7369(9) 0.0520(14) Uani 0.558(13) 1 d D U P B 2
C29A C 0.3929(8) 0.0701(7) 0.7827(4) 0.0660(15) Uani 0.558(13) 1 d D U P B 2
H29A H 0.496245 0.088160 0.796600 0.079 Uiso 0.558(13) 1 calc R U P B 2
C30A C 0.2910(11) -0.0223(6) 0.8085(4) 0.0773(16) Uani 0.558(13) 1 d D U P B 2
H30A H 0.325582 -0.064269 0.840124 0.093 Uiso 0.558(13) 1 calc R U P B 2
C31A C 0.1394(11) -0.0502(5) 0.7866(5) 0.0838(18) Uani 0.558(13) 1 d D U P B 2
H31A H 0.070580 -0.111662 0.803674 0.101 Uiso 0.558(13) 1 calc R U P B 2
C32A C 0.0864(8) 0.0112(6) 0.7395(5) 0.0850(17) Uani 0.558(13) 1 d D U P B 2
H32A H -0.017103 -0.008275 0.725219 0.102 Uiso 0.558(13) 1 calc R U P B 2
C33A C 0.1891(6) 0.1021(9) 0.7139(6) 0.0675(14) Uani 0.558(13) 1 d D U P B 2
H33A H 0.154033 0.141425 0.680846 0.081 Uiso 0.558(13) 1 calc R U P B 2
C40A C 0.137(3) 0.281(2) 0.4048(5) 0.100(4) Uani 0.173(6) 1 d D U P C 2
H40C H 0.105608 0.194489 0.403297 0.120 Uiso 0.173(6) 1 calc R U P C 2
H40D H 0.046507 0.300514 0.392842 0.120 Uiso 0.173(6) 1 calc R U P C 2
C41A C 0.231(2) 0.318(2) 0.3541(5) 0.138(7) Uani 0.173(6) 1 d D U P C 2
H41D H 0.174955 0.277013 0.310249 0.208 Uiso 0.173(6) 1 calc R U P C 2
H41E H 0.319799 0.296692 0.364465 0.208 Uiso 0.173(6) 1 calc R U P C 2
H41F H 0.260995 0.403195 0.354165 0.208 Uiso 0.173(6) 1 calc R U P C 2
C45A C 0.3047(9) 0.7373(10) 0.5176(6) 0.059(2) Uani 0.432(5) 1 d D U P D 2
H45A H 0.324830 0.669989 0.501683 0.071 Uiso 0.432(5) 1 calc R U P D 2
C46A C 0.2625(9) 0.8026(9) 0.4741(5) 0.078(2) Uani 0.432(5) 1 d D U P D 2
H46A H 0.254275 0.778957 0.428187 0.094 Uiso 0.432(5) 1 calc R U P D 2
C47A C 0.2305(6) 0.9017(7) 0.4921(4) 0.0796(17) Uani 0.432(5) 1 d D U P D 2
C48A C 0.2429(8) 0.9358(8) 0.5614(5) 0.0753(17) Uani 0.432(5) 1 d D U P D 2
H48A H 0.222069 1.003409 0.575980 0.090 Uiso 0.432(5) 1 calc R U P D 2
C49A C 0.2879(9) 0.8665(9) 0.6101(6) 0.0678(19) Uani 0.432(5) 1 d D U P D 2
H49A H 0.294893 0.889097 0.655979 0.081 Uiso 0.432(5) 1 calc R U P D 2
C50A C 0.1833(8) 0.9695(7) 0.4384(4) 0.101(2) Uani 0.432(5) 1 d D U P D 2
H50C H 0.105577 0.912189 0.403449 0.121 Uiso 0.432(5) 1 calc R U P D 2
H50D H 0.138816 1.022786 0.458454 0.121 Uiso 0.432(5) 1 calc R U P D 2
C51A C 0.3046(10) 1.0396(7) 0.4075(5) 0.128(3) Uani 0.432(5) 1 d D U P D 2
H51D H 0.268723 1.087390 0.377917 0.191 Uiso 0.432(5) 1 calc R U P D 2
H51E H 0.339835 0.986726 0.381994 0.191 Uiso 0.432(5) 1 calc R U P D 2
H51F H 0.386187 1.091669 0.442098 0.191 Uiso 0.432(5) 1 calc R U P D 2

loop_
_atom_site_aniso_label
_atom_site_aniso_U_11
_atom_site_aniso_U_22
_atom_site_aniso_U_33
_atom_site_aniso_U_23
_atom_site_aniso_U_13
_atom_site_aniso_U_12
C1 0.0535(9) 0.0376(7) 0.0456(8) 0.0048(6) 0.0163(7) 0.0141(7)
C2 0.0468(8) 0.0358(7) 0.0402(7) 0.0072(6) 0.0141(6) 0.0112(6)
C3 0.0358(7) 0.0390(7) 0.0409(7) 0.0066(6) 0.0130(6) 0.0104(6)
C4 0.0404(8) 0.0355(7) 0.0449(8) 0.0091(6) 0.0097(6) 0.0106(6)
C5 0.0357(7) 0.0359(7) 0.0459(8) 0.0053(6) 0.0082(6) 0.0089(6)
C6 0.0333(7) 0.0436(8) 0.0432(8) 0.0062(6) 0.0078(6) 0.0108(6)
C7 0.0379(7) 0.0440(8) 0.0465(8) 0.0111(6) 0.0108(6) 0.0163(6)
C8 0.0394(8) 0.0384(7) 0.0469(8) 0.0079(6) 0.0135(6) 0.0143(6)
C9 0.0590(10) 0.0408(8) 0.0500(9) 0.0090(6) 0.0153(7) 0.0205(7)
C10 0.0659(11) 0.0392(8) 0.0548(10) 0.0008(7) 0.0144(8) 0.0139(8)
C13 0.0633(11) 0.0517(10) 0.0537(10) 0.0032(8) 0.0213(8) 0.0203(8)
C14 0.092(2) 0.095(2) 0.070(2) 0.0083(17) 0.0293(17) 0.0508(17)
C15 0.131(3) 0.133(4) 0.095(3) -0.017(3) 0.041(2) 0.044(3)
O3 0.094(3) 0.067(2) 0.092(3) 0.027(2) 0.058(2) 0.0297(19)
O4 0.0833(16) 0.0634(11) 0.0686(16) 0.0099(10) 0.0338(12) 0.0408(11)
C16 0.0413(8) 0.0411(7) 0.0385(7) 0.0022(6) 0.0075(6) 0.0070(6)
C17 0.0506(9) 0.0651(10) 0.0461(9) 0.0160(7) 0.0117(7) 0.0198(8)
C18 0.0508(10) 0.0757(12) 0.0654(11) 0.0159(9) 0.0094(8) 0.0281(9)
C19 0.0359(8) 0.0689(11) 0.0653(11) 0.0033(9) 0.0110(7) 0.0120(8)
C20 0.0455(9) 0.0625(11) 0.0570(10) 0.0089(8) 0.0204(8) 0.0032(8)
C21 0.0502(9) 0.0481(9) 0.0545(9) 0.0128(7) 0.0169(7) 0.0086(7)
C22 0.0462(11) 0.0982(16) 0.0917(15) 0.0080(13) 0.0232(10) 0.0256(11)
C23 0.0573(12) 0.1072(17) 0.0717(13) 0.0053(12) 0.0224(10) 0.0452(12)
C24 0.0665(13) 0.0887(14) 0.0687(12) -0.0049(10) 0.0181(10) 0.0411(11)
C25 0.0567(10) 0.0619(10) 0.0527(10) 0.0047(8) 0.0144(8) 0.0260(8)
C26 0.0653(11) 0.0523(9) 0.0531(10) -0.0025(7) 0.0132(8) 0.0275(8)
C27 0.0526(9) 0.0400(8) 0.0438(8) 0.0006(6) 0.0053(7) 0.0145(7)
C28 0.064(3) 0.035(3) 0.060(4) -0.005(3) 0.013(3) 0.012(3)
C29 0.088(4) 0.042(3) 0.066(3) 0.013(2) 0.005(3) 0.015(3)
C30 0.100(4) 0.046(2) 0.080(3) 0.018(2) 0.005(3) 0.010(3)
C31 0.089(5) 0.053(3) 0.084(4) 0.015(2) 0.005(4) -0.003(3)
C32 0.080(3) 0.068(3) 0.090(4) 0.019(3) 0.007(3) -0.002(3)
C33 0.071(3) 0.057(3) 0.076(4) 0.008(2) 0.006(3) 0.006(3)
C34 0.0419(8) 0.0444(8) 0.0443(8) 0.0063(6) 0.0054(6) 0.0131(6)
C35 0.0432(10) 0.0995(15) 0.0575(11) 0.0041(10) 0.0059(8) 0.0210(10)
C36 0.0523(12) 0.1195(19) 0.0634(13) 0.0010(12) -0.0102(9) 0.0250(12)
C37 0.0757(13) 0.0789(13) 0.0483(10) -0.0008(9) -0.0066(9) 0.0267(11)
C40 0.115(3) 0.117(3) 0.0550(17) -0.0056(17) -0.0144(17) 0.044(2)
C41 0.157(4) 0.156(4) 0.071(2) 0.028(2) -0.023(2) 0.062(3)
C38 0.0784(14) 0.1016(16) 0.0471(10) 0.0038(10) 0.0134(9) 0.0410(12)
C39 0.0494(10) 0.0899(14) 0.0505(10) 0.0072(9) 0.0068(8) 0.0293(9)
C42 0.0497(9) 0.0491(9) 0.0497(9) 0.0082(7) 0.0085(7) 0.0207(7)
C43 0.0605(10) 0.0511(9) 0.0514(9) 0.0079(7) 0.0071(8) 0.0248(8)
C44 0.0680(11) 0.0499(9) 0.0516(10) 0.0111(7) 0.0068(8) 0.0271(8)
C45 0.128(4) 0.046(3) 0.059(2) 0.002(2) 0.010(3) 0.033(3)
C46 0.114(4) 0.044(2) 0.080(2) 0.0134(19) 0.006(3) 0.032(3)
C47 0.088(3) 0.067(2) 0.071(2) 0.0307(18) 0.007(2) 0.026(2)
C48 0.098(3) 0.085(3) 0.053(2) 0.019(2) 0.019(2) 0.047(2)
C49 0.078(3) 0.058(2) 0.057(3) 0.017(2) 0.008(2) 0.034(2)
C50 0.113(4) 0.089(3) 0.099(3) 0.056(3) 0.002(3) 0.025(3)
C51 0.153(6) 0.147(5) 0.195(6) 0.081(5) -0.043(5) 0.061(4)
O1 0.0916(11) 0.0481(7) 0.0770(9) 0.0104(6) 0.0124(8) -0.0055(7)
O2 0.0929(10) 0.0534(7) 0.0519(7) -0.0003(6) 0.0032(7) 0.0071(7)
C11 0.101(2) 0.0664(16) 0.064(2) -0.0063(15) -0.0111(17) 0.0106(16)
C12 0.133(3) 0.122(3) 0.080(2) 0.004(2) -0.015(2) 0.057(3)
C11A 0.108(6) 0.070(6) 0.062(6) -0.001(6) -0.006(6) 0.014(6)
C12A 0.111(10) 0.104(10) 0.103(11) -0.007(10) -0.006(10) 0.018(9)
C14A 0.101(5) 0.095(4) 0.064(5) -0.001(4) 0.043(4) 0.050(4)
C15A 0.124(7) 0.095(7) 0.118(8) 0.026(6) 0.065(6) 0.073(6)
O3A 0.042(5) 0.057(6) 0.050(5) -0.004(4) 0.021(4) 0.014(4)
O4A 0.094(4) 0.075(4) 0.066(4) 0.002(3) 0.033(4) 0.042(3)
C28A 0.066(3) 0.032(2) 0.054(3) 0.0003(19) 0.010(3) 0.014(2)
C29A 0.077(3) 0.050(3) 0.065(3) 0.006(2) 0.011(3) 0.017(2)
C30A 0.084(4) 0.058(3) 0.081(3) 0.015(2) 0.015(3) 0.013(3)
C31A 0.092(4) 0.050(2) 0.095(4) 0.015(2) 0.019(3) 0.007(3)
C32A 0.071(3) 0.064(3) 0.101(4) 0.011(2) 0.013(3) 0.000(2)
C33A 0.059(2) 0.048(2) 0.081(4) 0.005(2) 0.010(2) 0.0032(18)
C40A 0.111(6) 0.111(7) 0.060(5) 0.019(5) -0.020(5) 0.030(6)
C41A 0.128(11) 0.194(13) 0.059(8) 0.003(9) 0.001(8) 0.023(10)
C45A 0.076(3) 0.067(4) 0.044(3) 0.004(3) 0.019(3) 0.035(3)
C46A 0.100(4) 0.087(3) 0.054(3) 0.021(3) 0.012(3) 0.041(3)
C47A 0.095(4) 0.076(3) 0.077(3) 0.034(2) 0.012(3) 0.037(3)
C48A 0.096(4) 0.058(3) 0.083(3) 0.019(3) 0.015(3) 0.039(3)
C49A 0.101(4) 0.052(4) 0.056(3) 0.018(3) 0.009(3) 0.034(3)
C50A 0.102(5) 0.092(4) 0.107(4) 0.052(3) 0.004(4) 0.030(4)
C51A 0.162(6) 0.102(5) 0.137(6) 0.059(4) 0.049(5) 0.052(4)

loop_
_atom_type_symbol
_atom_type_description
_atom_type_scat_dispersion_real
_atom_type_scat_dispersion_imag
_atom_type_scat_source
C C 0.0033 0.0016 'International Tables Vol C Tables 4.2.6.8 and 6.1.1.4'
H H 0.0000 0.0000 'International Tables Vol C Tables 4.2.6.8 and 6.1.1.4'
O O 0.0106 0.0060 'International Tables Vol C Tables 4.2.6.8 and 6.1.1.4'

loop_
_geom_angle_atom_site_label_1
_geom_angle_atom_site_label_2
_geom_angle_atom_site_label_3
_geom_angle
_geom_angle_site_symmetry_1
_geom_angle_site_symmetry_3
_geom_angle_publ_flag
C9 C1 C2 106.23(12) . . ?
C10 C1 C2 110.45(13) . . ?
C10 C1 C9 114.32(13) . . ?
C10 C1 C13 107.67(13) . . ?
C13 C1 C2 108.94(12) . . ?
C13 C1 C9 109.12(14) . . ?
C1 C2 H2 110.7 . . ?
C3 C2 C1 102.28(12) . . ?
C3 C2 H2 110.7 . . ?
C3 C2 C16 103.08(11) . . ?
C16 C2 C1 118.68(12) . . ?
C16 C2 H2 110.7 . . ?
C4 C3 C2 126.66(13) . . ?
C8 C3 C2 111.11(12) . . ?
C8 C3 C4 120.52(14) . . ?
C3 C4 H4 119.8 . . ?
C3 C4 C5 120.49(13) . . ?
C5 C4 H4 119.8 . . ?
C4 C5 C6 119.80(13) . . ?
C4 C5 C27 118.44(13) . . ?
C6 C5 C27 121.66(13) . . ?
C5 C6 C7 119.06(13) . . ?
C5 C6 C34 123.37(13) . . ?
C7 C6 C34 117.57(13) . . ?
C6 C7 C42 120.12(14) . . ?
C8 C7 C6 119.84(13) . . ?
C8 C7 C42 119.91(14) . . ?
C3 C8 C7 120.14(13) . . ?
C3 C8 C9 111.48(13) . . ?
C7 C8 C9 128.19(13) . . ?
C1 C9 H9A 111.0 . . ?
C1 C9 H9B 111.0 . . ?
C8 C9 C1 103.79(12) . . ?
C8 C9 H9A 111.0 . . ?
C8 C9 H9B 111.0 . . ?
H9A C9 H9B 109.0 . . ?
O1 C10 C1 126.62(17) . . ?
O1 C10 O2 124.66(17) . . ?
O2 C10 C1 108.68(14) . . ?
O3 C13 C1 126.9(3) . . ?
O3 C13 O4 123.0(3) . . ?
O4 C13 C1 110.08(17) . . ?
O3A C13 C1 121.9(9) . . ?
O3A C13 O4A 125.5(9) . . ?
O4A C13 C1 110.9(4) . . ?
H14A C14 H14B 108.3 . . ?
C15 C14 H14A 109.9 . . ?
C15 C14 H14B 109.9 . . ?
C15 C14 O4 109.1(3) . . ?
O4 C14 H14A 109.9 . . ?
O4 C14 H14B 109.9 . . ?
C14 C15 H15A 109.5 . . ?
C14 C15 H15B 109.5 . . ?
C14 C15 H15C 109.5 . . ?
H15A C15 H15B 109.5 . . ?
H15A C15 H15C 109.5 . . ?
H15B C15 H15C 109.5 . . ?
C13 O4 C14 117.6(2) . . ?
C17 C16 C2 118.42(13) . . ?
C17 C16 C21 117.44(15) . . ?
C21 C16 C2 121.81(14) . . ?
C16 C17 H17 119.5 . . ?
C16 C17 C18 120.97(16) . . ?
C18 C17 H17 119.5 . . ?
C17 C18 H18 119.6 . . ?
C19 C18 C17 120.88(18) . . ?
C19 C18 H18 119.6 . . ?
C18 C19 C22 121.03(19) . . ?
C20 C19 C18 117.62(17) . . ?
C20 C19 C22 121.25(18) . . ?
C19 C20 H20 119.1 . . ?
C19 C20 C21 121.71(16) . . ?
C21 C20 H20 119.1 . . ?
C16 C21 H21 119.8 . . ?
C20 C21 C16 120.39(17) . . ?
C20 C21 H21 119.8 . . ?
C19 C22 H22A 108.0 . . ?
C19 C22 H22B 108.0 . . ?
H22A C22 H22B 107.2 . . ?
C23 C22 C19 117.33(17) . . ?
C23 C22 H22A 108.0 . . ?
C23 C22 H22B 108.0 . . ?
C22 C23 H23 113.4 . . ?
C24 C23 C22 133.26(19) . . ?
C24 C23 H23 113.4 . . ?
C23 C24 H24 113.8 . . ?
C23 C24 C25 132.4(2) . . ?
C25 C24 H24 113.8 . . ?
C24 C25 H25 119.0 . . ?
C26 C25 C24 121.93(18) . . ?
C26 C25 H25 119.0 . . ?
C25 C26 H26 114.8 . . ?
C25 C26 C27 130.39(15) . . ?
C27 C26 H26 114.8 . . ?
C5 C27 H27 107.4 . . ?
C5 C27 H27A 105.7 . . ?
C5 C27 C28 113.2(12) . . ?
C5 C27 C28A 109.9(9) . . ?
C26 C27 C5 113.59(13) . . ?
C26 C27 H27 107.4 . . ?
C26 C27 H27A 105.7 . . ?
C26 C27 C28 107.5(5) . . ?
C26 C27 C28A 115.3(4) . . ?
C28 C27 H27 107.4 . . ?
C28A C27 H27A 105.7 . . ?
C29 C28 C27 121.6(5) . . ?
C33 C28 C27 119.6(5) . . ?
C33 C28 C29 118.6(5) . . ?
C28 C29 H29 119.9 . . ?
C28 C29 C30 120.2(5) . . ?
C30 C29 H29 119.9 . . ?
C29 C30 H30 120.1 . . ?
C31 C30 C29 119.7(5) . . ?
C31 C30 H30 120.1 . . ?
C30 C31 H31 119.1 . . ?
C30 C31 C32 121.7(5) . . ?
C32 C31 H31 119.1 . . ?
C31 C32 H32 120.9 . . ?
C31 C32 C33 118.2(5) . . ?
C33 C32 H32 120.9 . . ?
C28 C33 C32 121.3(6) . . ?
C28 C33 H33 119.4 . . ?
C32 C33 H33 119.4 . . ?
C35 C34 C6 119.88(15) . . ?
C39 C34 C6 122.87(14) . . ?
C39 C34 C35 117.08(16) . . ?
C34 C35 H35 119.3 . . ?
C36 C35 C34 121.40(18) . . ?
C36 C35 H35 119.3 . . ?
C35 C36 H36 119.2 . . ?
C37 C36 C35 121.51(19) . . ?
C37 C36 H36 119.2 . . ?
C36 C37 C40 120.0(3) . . ?
C36 C37 C40A 120.3(10) . . ?
C38 C37 C36 117.25(18) . . ?
C38 C37 C40 122.6(3) . . ?
C38 C37 C40A 120.4(11) . . ?
C37 C40 H40A 108.5 . . ?
C37 C40 H40B 108.5 . . ?
H40A C40 H40B 107.5 . . ?
C41 C40 C37 115.1(3) . . ?
C41 C40 H40A 108.5 . . ?
C41 C40 H40B 108.5 . . ?
C40 C41 H41A 109.5 . . ?
C40 C41 H41B 109.5 . . ?
C40 C41 H41C 109.5 . . ?
H41A C41 H41B 109.5 . . ?
H41A C41 H41C 109.5 . . ?
H41B C41 H41C 109.5 . . ?
C37 C38 H38 119.1 . . ?
C37 C38 C39 121.89(19) . . ?
C39 C38 H38 119.1 . . ?
C34 C39 C38 120.84(17) . . ?
C34 C39 H39 119.6 . . ?
C38 C39 H39 119.6 . . ?
C43 C42 C7 178.30(18) . . ?
C42 C43 C44 175.45(18) . . ?
C43 C44 C45 122.7(5) . . ?
C43 C44 C45A 122.5(5) . . ?
C49 C44 C43 118.0(5) . . ?
C49 C44 C45 119.0(3) . . ?
C49A C44 C43 119.7(5) . . ?
C49A C44 C45A 117.4(4) . . ?
C44 C45 H45 120.0 . . ?
C46 C45 C44 119.9(7) . . ?
C46 C45 H45 120.0 . . ?
C45 C46 H46 118.3 . . ?
C45 C46 C47 123.4(6) . . ?
C47 C46 H46 118.3 . . ?
C46 C47 C48 118.0(3) . . ?
C46 C47 C50 120.1(6) . . ?
C48 C47 C50 121.8(6) . . ?
C47 C48 H48 120.1 . . ?
C47 C48 C49 119.8(7) . . ?
C49 C48 H48 120.1 . . ?
C44 C49 C48 119.8(8) . . ?
C44 C49 H49 120.1 . . ?
C48 C49 H49 120.1 . . ?
C47 C50 H50A 108.9 . . ?
C47 C50 H50B 108.9 . . ?
H50A C50 H50B 107.7 . . ?
C51 C50 C47 113.4(5) . . ?
C51 C50 H50A 108.9 . . ?
C51 C50 H50B 108.9 . . ?
C50 C51 H51A 109.5 . . ?
C50 C51 H51B 109.5 . . ?
C50 C51 H51C 109.5 . . ?
H51A C51 H51B 109.5 . . ?
H51A C51 H51C 109.5 . . ?
H51B C51 H51C 109.5 . . ?
C10 O2 C11 116.7(2) . . ?
C10 O2 C11A 131.4(16) . . ?
O2 C11 H11A 110.5 . . ?
O2 C11 H11B 110.5 . . ?
O2 C11 C12 106.2(3) . . ?
H11A C11 H11B 108.7 . . ?
C12 C11 H11A 110.5 . . ?
C12 C11 H11B 110.5 . . ?
C11 C12 H12A 109.5 . . ?
C11 C12 H12B 109.5 . . ?
C11 C12 H12C 109.5 . . ?
H12A C12 H12B 109.5 . . ?
H12A C12 H12C 109.5 . . ?
H12B C12 H12C 109.5 . . ?
O2 C11A H11C 110.8 . . ?
O2 C11A H11D 110.8 . . ?
O2 C11A C12A 104.7(9) . . ?
H11C C11A H11D 108.9 . . ?
C12A C11A H11C 110.8 . . ?
C12A C11A H11D 110.8 . . ?
C11A C12A H12D 109.5 . . ?
C11A C12A H12E 109.5 . . ?
C11A C12A H12F 109.5 . . ?
H12D C12A H12E 109.5 . . ?
H12D C12A H12F 109.5 . . ?
H12E C12A H12F 109.5 . . ?
H14C C14A H14D 108.6 . . ?
C15A C14A H14C 110.4 . . ?
C15A C14A H14D 110.4 . . ?
C15A C14A O4A 106.7(7) . . ?
O4A C14A H14C 110.4 . . ?
O4A C14A H14D 110.4 . . ?
C14A C15A H15D 109.5 . . ?
C14A C15A H15E 109.5 . . ?
C14A C15A H15F 109.5 . . ?
H15D C15A H15E 109.5 . . ?
H15D C15A H15F 109.5 . . ?
H15E C15A H15F 109.5 . . ?
C13 O4A C14A 112.9(7) . . ?
C29A C28A C27 123.3(4) . . ?
C29A C28A C33A 118.2(4) . . ?
C33A C28A C27 118.3(4) . . ?
C28A C29A H29A 119.3 . . ?
C28A C29A C30A 121.5(5) . . ?
C30A C29A H29A 119.3 . . ?
C29A C30A H30A 120.5 . . ?
C31A C30A C29A 118.9(5) . . ?
C31A C30A H30A 120.5 . . ?
C30A C31A H31A 119.4 . . ?
C30A C31A C32A 121.1(4) . . ?
C32A C31A H31A 119.4 . . ?
C31A C32A H32A 120.4 . . ?
C31A C32A C33A 119.3(5) . . ?
C33A C32A H32A 120.4 . . ?
C28A C33A H33A 119.6 . . ?
C32A C33A C28A 120.9(5) . . ?
C32A C33A H33A 119.6 . . ?
C37 C40A H40C 108.5 . . ?
C37 C40A H40D 108.5 . . ?
H40C C40A H40D 107.5 . . ?
C41A C40A C37 115.2(10) . . ?
C41A C40A H40C 108.5 . . ?
C41A C40A H40D 108.5 . . ?
C40A C41A H41D 109.5 . . ?
C40A C41A H41E 109.5 . . ?
C40A C41A H41F 109.5 . . ?
H41D C41A H41E 109.5 . . ?
H41D C41A H41F 109.5 . . ?
H41E C41A H41F 109.5 . . ?
C44 C45A H45A 119.7 . . ?
C46A C45A C44 120.6(9) . . ?
C46A C45A H45A 119.7 . . ?
C45A C46A H46A 117.9 . . ?
C45A C46A C47A 124.1(9) . . ?
C47A C46A H46A 117.9 . . ?
C46A C47A C48A 117.2(4) . . ?
C46A C47A C50A 119.8(8) . . ?
C48A C47A C50A 123.0(7) . . ?
C47A C48A H48A 119.9 . . ?
C47A C48A C49A 120.2(8) . . ?
C49A C48A H48A 119.9 . . ?
C44 C49A C48A 120.5(9) . . ?
C44 C49A H49A 119.8 . . ?
C48A C49A H49A 119.8 . . ?
C47A C50A H50C 108.7 . . ?
C47A C50A H50D 108.7 . . ?
H50C C50A H50D 107.6 . . ?
C51A C50A C47A 114.2(5) . . ?
C51A C50A H50C 108.7 . . ?
C51A C50A H50D 108.7 . . ?
C50A C51A H51D 109.5 . . ?
C50A C51A H51E 109.5 . . ?
C50A C51A H51F 109.5 . . ?
H51D C51A H51E 109.5 . . ?
H51D C51A H51F 109.5 . . ?
H51E C51A H51F 109.5 . . ?

loop_
_geom_bond_atom_site_label_1
_geom_bond_atom_site_label_2
_geom_bond_distance
_geom_bond_site_symmetry_2
_geom_bond_publ_flag
C1 C2 1.565(2) . ?
C1 C9 1.548(2) . ?
C1 C10 1.522(2) . ?
C1 C13 1.527(2) . ?
C2 H2 0.9800 . ?
C2 C3 1.515(2) . ?
C2 C16 1.522(2) . ?
C3 C4 1.386(2) . ?
C3 C8 1.385(2) . ?
C4 H4 0.9300 . ?
C4 C5 1.386(2) . ?
C5 C6 1.409(2) . ?
C5 C27 1.526(2) . ?
C6 C7 1.417(2) . ?
C6 C34 1.496(2) . ?
C7 C8 1.390(2) . ?
C7 C42 1.435(2) . ?
C8 C9 1.506(2) . ?
C9 H9A 0.9700 . ?
C9 H9B 0.9700 . ?
C10 O1 1.196(2) . ?
C10 O2 1.323(2) . ?
C13 O3 1.192(3) . ?
C13 O4 1.354(3) . ?
C13 O3A 1.192(7) . ?
C13 O4A 1.325(7) . ?
C14 H14A 0.9700 . ?
C14 H14B 0.9700 . ?
C14 C15 1.465(5) . ?
C14 O4 1.465(3) . ?
C15 H15A 0.9600 . ?
C15 H15B 0.9600 . ?
C15 H15C 0.9600 . ?
C16 C17 1.386(2) . ?
C16 C21 1.397(2) . ?
C17 H17 0.9300 . ?
C17 C18 1.386(3) . ?
C18 H18 0.9300 . ?
C18 C19 1.383(3) . ?
C19 C20 1.376(3) . ?
C19 C22 1.507(3) . ?
C20 H20 0.9300 . ?
C20 C21 1.379(3) . ?
C21 H21 0.9300 . ?
C22 H22A 0.9700 . ?
C22 H22B 0.9700 . ?
C22 C23 1.482(3) . ?
C23 H23 0.9300 . ?
C23 C24 1.338(3) . ?
C24 H24 0.9300 . ?
C24 C25 1.458(3) . ?
C25 H25 0.9300 . ?
C25 C26 1.329(3) . ?
C26 H26 0.9300 . ?
C26 C27 1.507(2) . ?
C27 H27 0.9800 . ?
C27 H27A 0.9800 . ?
C27 C28 1.529(5) . ?
C27 C28A 1.531(4) . ?
C28 C29 1.387(6) . ?
C28 C33 1.383(6) . ?
C29 H29 0.9300 . ?
C29 C30 1.388(6) . ?
C30 H30 0.9300 . ?
C30 C31 1.365(8) . ?
C31 H31 0.9300 . ?
C31 C32 1.370(8) . ?
C32 H32 0.9300 . ?
C32 C33 1.396(7) . ?
C33 H33 0.9300 . ?
C34 C35 1.381(2) . ?
C34 C39 1.377(2) . ?
C35 H35 0.9300 . ?
C35 C36 1.378(3) . ?
C36 H36 0.9300 . ?
C36 C37 1.369(3) . ?
C37 C40 1.528(4) . ?
C37 C38 1.368(3) . ?
C37 C40A 1.537(9) . ?
C40 H40A 0.9700 . ?
C40 H40B 0.9700 . ?
C40 C41 1.462(6) . ?
C41 H41A 0.9600 . ?
C41 H41B 0.9600 . ?
C41 H41C 0.9600 . ?
C38 H38 0.9300 . ?
C38 C39 1.385(3) . ?
C39 H39 0.9300 . ?
C42 C43 1.194(2) . ?
C43 C44 1.430(2) . ?
C44 C45 1.441(10) . ?
C44 C49 1.329(10) . ?
C44 C45A 1.448(11) . ?
C44 C49A 1.341(12) . ?
C45 H45 0.9300 . ?
C45 C46 1.332(11) . ?
C46 H46 0.9300 . ?
C46 C47 1.348(9) . ?
C47 C48 1.403(9) . ?
C47 C50 1.505(5) . ?
C48 H48 0.9300 . ?
C48 C49 1.436(11) . ?
C49 H49 0.9300 . ?
C50 H50A 0.9700 . ?
C50 H50B 0.9700 . ?
C50 C51 1.445(7) . ?
C51 H51A 0.9600 . ?
C51 H51B 0.9600 . ?
C51 H51C 0.9600 . ?
O2 C11 1.462(3) . ?
O2 C11A 1.459(10) . ?
C11 H11A 0.9700 . ?
C11 H11B 0.9700 . ?
C11 C12 1.484(5) . ?
C12 H12A 0.9600 . ?
C12 H12B 0.9600 . ?
C12 H12C 0.9600 . ?
C11A H11C 0.9700 . ?
C11A H11D 0.9700 . ?
C11A C12A 1.489(10) . ?
C12A H12D 0.9600 . ?
C12A H12E 0.9600 . ?
C12A H12F 0.9600 . ?
C14A H14C 0.9700 . ?
C14A H14D 0.9700 . ?
C14A C15A 1.445(9) . ?
C14A O4A 1.489(8) . ?
C15A H15D 0.9600 . ?
C15A H15E 0.9600 . ?
C15A H15F 0.9600 . ?
C28A C29A 1.379(5) . ?
C28A C33A 1.390(5) . ?
C29A H29A 0.9300 . ?
C29A C30A 1.393(6) . ?
C30A H30A 0.9300 . ?
C30A C31A 1.366(7) . ?
C31A H31A 0.9300 . ?
C31A C32A 1.381(7) . ?
C32A H32A 0.9300 . ?
C32A C33A 1.384(5) . ?
C33A H33A 0.9300 . ?
C40A H40C 0.9700 . ?
C40A H40D 0.9700 . ?
C40A C41A 1.456(12) . ?
C41A H41D 0.9600 . ?
C41A H41E 0.9600 . ?
C41A H41F 0.9600 . ?
C45A H45A 0.9300 . ?
C45A C46A 1.324(14) . ?
C46A H46A 0.9300 . ?
C46A C47A 1.352(11) . ?
C47A C48A 1.399(11) . ?
C47A C50A 1.505(6) . ?
C48A H48A 0.9300 . ?
C48A C49A 1.438(13) . ?
C49A H49A 0.9300 . ?
C50A H50C 0.9700 . ?
C50A H50D 0.9700 . ?
C50A C51A 1.437(7) . ?
C51A H51D 0.9600 . ?
C51A H51E 0.9600 . ?
C51A H51F 0.9600 . ?

loop_
_geom_torsion_atom_site_label_1
_geom_torsion_atom_site_label_2
_geom_torsion_atom_site_label_3
_geom_torsion_atom_site_label_4
_geom_torsion
_geom_torsion_site_symmetry_1
_geom_torsion_site_symmetry_2
_geom_torsion_site_symmetry_3
_geom_torsion_site_symmetry_4
_geom_torsion_publ_flag
C1 C2 C3 C4 -175.91(13) . . . . ?
C1 C2 C3 C8 19.06(15) . . . . ?
C1 C2 C16 C17 147.75(14) . . . . ?
C1 C2 C16 C21 -50.0(2) . . . . ?
C1 C10 O2 C11 171.7(3) . . . . ?
C1 C10 O2 C11A -173.3(12) . . . . ?
C1 C13 O4 C14 -179.2(2) . . . . ?
C1 C13 O4A C14A -179.3(8) . . . . ?
C2 C1 C9 C8 18.39(16) . . . . ?
C2 C1 C10 O1 114.3(2) . . . . ?
C2 C1 C10 O2 -63.35(17) . . . . ?
C2 C1 C13 O3 -0.9(5) . . . . ?
C2 C1 C13 O4 -178.02(19) . . . . ?
C2 C1 C13 O3A -10.6(12) . . . . ?
C2 C1 C13 O4A 155.5(6) . . . . ?
C2 C3 C4 C5 -161.55(13) . . . . ?
C2 C3 C8 C7 167.40(13) . . . . ?
C2 C3 C8 C9 -8.03(17) . . . . ?
C2 C16 C17 C18 155.32(16) . . . . ?
C2 C16 C21 C20 -155.31(16) . . . . ?
C3 C2 C16 C17 -100.17(15) . . . . ?
C3 C2 C16 C21 62.07(17) . . . . ?
C3 C4 C5 C6 -4.3(2) . . . . ?
C3 C4 C5 C27 172.03(13) . . . . ?
C3 C8 C9 C1 -6.92(17) . . . . ?
C4 C3 C8 C7 1.3(2) . . . . ?
C4 C3 C8 C9 -174.10(13) . . . . ?
C4 C5 C6 C7 2.9(2) . . . . ?
C4 C5 C6 C34 -176.19(13) . . . . ?
C4 C5 C27 C26 -66.46(18) . . . . ?
C4 C5 C27 C28 56.6(5) . . . . ?
C4 C5 C27 C28A 64.4(4) . . . . ?
C5 C6 C7 C8 0.5(2) . . . . ?
C5 C6 C7 C42 176.35(14) . . . . ?
C5 C6 C34 C35 111.80(19) . . . . ?
C5 C6 C34 C39 -73.1(2) . . . . ?
C5 C27 C28 C29 -102(2) . . . . ?
C5 C27 C28 C33 74(2) . . . . ?
C5 C27 C28A C29A -110.6(17) . . . . ?
C5 C27 C28A C33A 74.2(17) . . . . ?
C6 C5 C27 C26 109.81(16) . . . . ?
C6 C5 C27 C28 -127.2(5) . . . . ?
C6 C5 C27 C28A -119.3(4) . . . . ?
C6 C7 C8 C3 -2.7(2) . . . . ?
C6 C7 C8 C9 171.92(14) . . . . ?
C6 C34 C35 C36 174.4(2) . . . . ?
C6 C34 C39 C38 -173.92(18) . . . . ?
C7 C6 C34 C35 -67.3(2) . . . . ?
C7 C6 C34 C39 107.82(19) . . . . ?
C7 C8 C9 C1 178.11(14) . . . . ?
C8 C3 C4 C5 2.2(2) . . . . ?
C9 C1 C2 C3 -22.48(15) . . . . ?
C9 C1 C2 C16 90.04(16) . . . . ?
C9 C1 C10 O1 -5.5(3) . . . . ?
C9 C1 C10 O2 176.91(14) . . . . ?
C9 C1 C13 O3 114.6(5) . . . . ?
C9 C1 C13 O4 -62.4(2) . . . . ?
C9 C1 C13 O3A 105.0(12) . . . . ?
C9 C1 C13 O4A -89.0(6) . . . . ?
C10 C1 C2 C3 -146.98(12) . . . . ?
C10 C1 C2 C16 -34.46(18) . . . . ?
C10 C1 C9 C8 140.46(14) . . . . ?
C10 C1 C13 O3 -120.7(5) . . . . ?
C10 C1 C13 O4 62.2(2) . . . . ?
C10 C1 C13 O3A -130.4(12) . . . . ?
C10 C1 C13 O4A 35.6(6) . . . . ?
C10 O2 C11 C12 -163.7(5) . . . . ?
C10 O2 C11A C12A -109(3) . . . . ?
C13 C1 C2 C3 94.95(14) . . . . ?
C13 C1 C2 C16 -152.53(14) . . . . ?
C13 C1 C9 C8 -98.92(14) . . . . ?
C13 C1 C10 O1 -126.9(2) . . . . ?
C13 C1 C10 O2 55.49(19) . . . . ?
C15 C14 O4 C13 88.7(4) . . . . ?
O3 C13 O4 C14 3.6(6) . . . . ?
C16 C2 C3 C4 60.39(17) . . . . ?
C16 C2 C3 C8 -104.63(13) . . . . ?
C16 C17 C18 C19 0.1(3) . . . . ?
C17 C16 C21 C20 7.1(2) . . . . ?
C17 C18 C19 C20 8.1(3) . . . . ?
C17 C18 C19 C22 -168.35(18) . . . . ?
C18 C19 C20 C21 -8.8(3) . . . . ?
C18 C19 C22 C23 74.3(3) . . . . ?
C19 C20 C21 C16 1.2(3) . . . . ?
C19 C22 C23 C24 15.3(4) . . . . ?
C20 C19 C22 C23 -102.0(2) . . . . ?
C21 C16 C17 C18 -7.7(2) . . . . ?
C22 C19 C20 C21 167.70(18) . . . . ?
C22 C23 C24 C25 0.9(5) . . . . ?
C23 C24 C25 C26 -174.6(2) . . . . ?
C24 C25 C26 C27 178.76(18) . . . . ?
C25 C26 C27 C5 6.3(3) . . . . ?
C25 C26 C27 C28 -119.8(12) . . . . ?
C25 C26 C27 C28A -121.8(10) . . . . ?
C26 C27 C28 C29 24(3) . . . . ?
C26 C27 C28 C33 -160.0(18) . . . . ?
C26 C27 C28A C29A 19(2) . . . . ?
C26 C27 C28A C33A -155.9(12) . . . . ?
C27 C5 C6 C7 -173.30(13) . . . . ?
C27 C5 C6 C34 7.6(2) . . . . ?
C27 C28 C29 C30 -178.2(17) . . . . ?
C27 C28 C33 C32 178.8(18) . . . . ?
C27 C28A C29A C30A -178.9(14) . . . . ?
C27 C28A C33A C32A 179.7(13) . . . . ?
C28 C29 C30 C31 -3.4(19) . . . . ?
C29 C28 C33 C32 -5(3) . . . . ?
C29 C30 C31 C32 0.2(15) . . . . ?
C30 C31 C32 C33 0.5(16) . . . . ?
C31 C32 C33 C28 2(2) . . . . ?
C33 C28 C29 C30 6(3) . . . . ?
C34 C6 C7 C8 179.70(13) . . . . ?
C34 C6 C7 C42 -4.5(2) . . . . ?
C34 C35 C36 C37 -0.3(4) . . . . ?
C35 C34 C39 C38 1.4(3) . . . . ?
C35 C36 C37 C40 -173.6(3) . . . . ?
C35 C36 C37 C38 1.3(4) . . . . ?
C35 C36 C37 C40A 164.9(13) . . . . ?
C36 C37 C40 C41 60.3(5) . . . . ?
C36 C37 C38 C39 -1.0(4) . . . . ?
C36 C37 C40A C41A 156.5(18) . . . . ?
C37 C38 C39 C34 -0.4(3) . . . . ?
C40 C37 C38 C39 173.8(3) . . . . ?
C38 C37 C40 C41 -114.4(4) . . . . ?
C38 C37 C40A C41A -40(3) . . . . ?
C39 C34 C35 C36 -1.0(3) . . . . ?
C42 C7 C8 C3 -178.48(14) . . . . ?
C42 C7 C8 C9 -3.9(2) . . . . ?
C43 C44 C45 C46 173.5(5) . . . . ?
C43 C44 C49 C48 -171.9(4) . . . . ?
C43 C44 C45A C46A 173.9(2) . . . . ?
C43 C44 C49A C48A -174.4(2) . . . . ?
C44 C45 C46 C47 -1.7(11) . . . . ?
C44 C45A C46A C47A -0.1(2) . . . . ?
C45 C44 C49 C48 2.1(7) . . . . ?
C45 C46 C47 C48 1.6(10) . . . . ?
C45 C46 C47 C50 178.4(7) . . . . ?
C46 C47 C48 C49 0.3(9) . . . . ?
C46 C47 C50 C51 -87.6(8) . . . . ?
C47 C48 C49 C44 -2.2(8) . . . . ?
C48 C47 C50 C51 89.0(9) . . . . ?
C49 C44 C45 C46 -0.2(9) . . . . ?
C50 C47 C48 C49 -176.4(5) . . . . ?
O1 C10 O2 C11 -6.0(4) . . . . ?
O1 C10 O2 C11A 9.0(12) . . . . ?
C15A C14A O4A C13 -157.3(13) . . . . ?
O3A C13 O4A C14A -13.9(16) . . . . ?
C28A C29A C30A C31A 1.5(15) . . . . ?
C29A C28A C33A C32A 4(2) . . . . ?
C29A C30A C31A C32A 0.1(11) . . . . ?
C30A C31A C32A C33A 0.4(11) . . . . ?
C31A C32A C33A C28A -2.6(16) . . . . ?
C33A C28A C29A C30A -4(2) . . . . ?
C40A C37 C38 C39 -164.6(11) . . . . ?
C45A C44 C49A C48A -1.0(4) . . . . ?
C45A C46A C47A C48A -0.2(3) . . . . ?
C45A C46A C47A C50A -179.94(18) . . . . ?
C46A C47A C48A C49A -0.1(3) . . . . ?
C46A C47A C50A C51A -73.9(8) . . . . ?
C47A C48A C49A C44 0.7(4) . . . . ?
C48A C47A C50A C51A 106.4(8) . . . . ?
C49A C44 C45A C46A 0.8(3) . . . . ?
C50A C47A C48A C49A 179.7(3) . . . . ?
